data_7122103
loop_
_publ_author_name
'Morgan, Lewis C. F.'
'Kim, Yejin'
'Blandy, Jack N.'
'Murray, Claire A.'
'Christensen, Kirsten E.'
'Thompson, Amber L.'

_publ_section_title
;
 Unexpected behaviour in derivatives of Barluenga's reagent,
 Hal(Coll)<sub>2</sub>X (Coll = 2,4,6-trimethyl pyridine, collidine; Hal =
 I, Br; X = PF<sub>6</sub>, ClO<sub>4</sub> &amp; BF<sub>4</sub>).
;
_journal_issue 70
_journal_name_full 'Chemical communications (Cambridge, England)'
_journal_page_first 9849
_journal_page_last 9852
_journal_paper_doi 10.1039/c8cc05430d
_journal_volume 54
_journal_year 2018
_chemical_formula_moiety 'C16 H22 Br1 N2, Cl O4'
_chemical_formula_sum 'C16 H22 Br Cl N2 O4'
_chemical_formula_weight 421.72
_chemical_melting_point ?
_space_group_IT_number 15
_space_group_name_Hall '-C 2yc'
_space_group_name_H-M_alt 'C 1 2/c 1'
_symmetry_cell_setting monoclinic
_symmetry_space_group_name_Hall '-C 2yc'
_symmetry_space_group_name_H-M 'C 1 2/c 1'
_atom_sites_solution_hydrogens difmap
_atom_sites_solution_primary other
_audit_creation_date 2018-06-20
_audit_creation_method CRYSTALS_ver_14.61_build_6156
_audit_update_record
;
2018-07-05 deposited with the CCDC.
2018-08-06 downloaded from the CCDC.
;
_cell_angle_alpha 90
_cell_angle_beta 127.217(3)
_cell_angle_gamma 90
_cell_formula_units_Z 12
_cell_length_a 27.3108(5)
_cell_length_b 11.0568(1)
_cell_length_c 23.5758(4)
_cell_measurement_reflns_used 15897
_cell_measurement_temperature 300
_cell_measurement_theta_max 76
_cell_measurement_theta_min 4
_cell_volume 5669.4(3)
_computing_cell_refinement
; 
 CrysAlisPro (Rigaku Oxford Diffraction, 2017) 
;
_computing_data_collection 'SuperNova, (Oxford Diffraction, 2010)'
_computing_data_reduction
; 
 CrysAlisPro (Rigaku Oxford Diffraction, 2017) 
;
_computing_molecular_graphics 'CAMERON (Watkin et al., 1996)'
_computing_publication_material 'CRYSTALS (Betteridge et al., 2003)'
_computing_structure_refinement 'CRYSTALS (Betteridge et al., 2003)'
_computing_structure_solution 'Refined from known structure'
_diffrn_ambient_temperature 300
_diffrn_measured_fraction_theta_full 0.997
_diffrn_measured_fraction_theta_max 0.997
_diffrn_measurement_device Area
_diffrn_measurement_device_type 'Oxford Diffraction SuperNova'
_diffrn_measurement_method \w
_diffrn_radiation_monochromator graphite
_diffrn_radiation_type 'Cu K\a'
_diffrn_radiation_wavelength 1.54184
_diffrn_reflns_av_R_equivalents 0.039
_diffrn_reflns_av_sigmaI/netI 0.0470
_diffrn_reflns_limit_h_max 34
_diffrn_reflns_limit_h_min -33
_diffrn_reflns_limit_k_max 13
_diffrn_reflns_limit_k_min -13
_diffrn_reflns_limit_l_max 29
_diffrn_reflns_limit_l_min -29
_diffrn_reflns_number 34084
_diffrn_reflns_theta_full 76.118
_diffrn_reflns_theta_max 76.118
_diffrn_reflns_theta_min 3.943
_diffrn_standards_number 0
_exptl_absorpt_coefficient_mu 4.457
_exptl_absorpt_correction_T_max 0.67
_exptl_absorpt_correction_T_min 0.28
_exptl_absorpt_correction_type multi-scan
_exptl_absorpt_process_details 'CrysAlisPro, (Agilent, 2011)'
_exptl_crystal_colour clear_pale_colourless
_exptl_crystal_density_diffrn 1.482
_exptl_crystal_density_meas ?
_exptl_crystal_density_method 'not measured'
_exptl_crystal_description block
_exptl_crystal_F_000 2592
_exptl_crystal_size_max 0.34
_exptl_crystal_size_mid 0.22
_exptl_crystal_size_min 0.09
_refine_diff_density_max 0.43
_refine_diff_density_min -0.45
_refine_ls_extinction_method None
_refine_ls_goodness_of_fit_ref 0.9990
_refine_ls_hydrogen_treatment constr
_refine_ls_matrix_type full
_refine_ls_number_parameters 327
_refine_ls_number_reflns 5906
_refine_ls_number_restraints 0
_refine_ls_R_factor_all 0.0372
_refine_ls_R_factor_gt 0.0341
_refine_ls_shift/su_max 0.0016640
_refine_ls_shift/su_mean 0.0000573
_refine_ls_structure_factor_coef Fsqd
_refine_ls_weighting_details
;
 Method= Modified Sheldrick 
 w=1/[\s^2^(F^2^) + ( 0.06P)^2^ + 2.92P] 
 ,where P=(max(Fo^2^,0) + 2Fc^2^)/3 
;
_refine_ls_weighting_scheme calc
_refine_ls_wR_factor_all 0.0941
_refine_ls_wR_factor_gt 0.0904
_refine_ls_wR_factor_ref 0.0941
_reflns_limit_h_max 27
_reflns_limit_h_min -34
_reflns_limit_k_max 13
_reflns_limit_k_min 0
_reflns_limit_l_max 29
_reflns_limit_l_min 0
_reflns_number_gt 5337
_reflns_number_total 5906
_reflns_threshold_expression I>2.0\s(I)
_oxford_diffrn_Wilson_B_factor 4.57
_oxford_diffrn_Wilson_scale 0.49
_oxford_refine_ls_r_factor_ref 0.0372
_oxford_refine_ls_scale 1.497(6)
_oxford_reflns_number_all 5906
_oxford_reflns_threshold_expression_ref I>-3.0\s(I)
_oxford_structure_analysis_title 126lcm18
_cod_data_source_file c8cc05430d2.cif
_cod_data_source_block BrColl2ClO4-I-300K
_cod_depositor_comments
;
The following automatic conversions were performed:

'_chemical_melting_point' value 'not measured' was changed to '?' -
the value is undefined or not given.

'_atom_sites_solution_primary' value 'Other' changed to 'other'
according to
/home/data/users/saulius/crontab/automatic-downloads/rss-feeds/RSC/lib/dictionaries/cif_core.dic
dictionary named 'cif_core.dic' version 2.4.2 from 2011-04-26.

'_exptl_crystal_density_meas' value 'not measured' was changed to '?'
- the value is perceived as not measured.

Automatic conversion script
Id: cif_fix_values 4973 2017-02-22 13:04:09Z antanas 

 Adding full bibliography for 7122093--7122107.cif.
;
_cod_original_sg_symbol_H-M 'C 2/c '
_cod_original_formula_sum 'C16 H22 Br1 Cl1 N2 O4'
_cod_database_code 7122103

loop_
_symmetry_equiv_pos_as_xyz
x,y,z
-x,-y,-z
x+1/2,y+1/2,z
-x+1/2,-y+1/2,-z
x,-y,z+1/2
-x,y,-z+1/2
x+1/2,-y+1/2,z+1/2
-x+1/2,y+1/2,-z+1/2

loop_
_atom_site_label
_atom_site_type_symbol
_atom_site_fract_x
_atom_site_fract_y
_atom_site_fract_z
_atom_site_U_iso_or_equiv
_atom_site_occupancy
_atom_site_adp_type
_atom_site_refinement_flags_posn
_atom_site_refinement_flags_adp
Br1 Br 0.5000 0.0000 0.5000 0.0513 1.0000 Uani S .
N11 N 0.57344(7) 0.10967(16) 0.58125(8) 0.0506 1.0000 Uani . .
C12 C 0.57950(9) 0.2237(2) 0.56540(11) 0.0548 1.0000 Uani . .
C13 C 0.63051(10) 0.2910(2) 0.61554(12) 0.0596 1.0000 Uani . .
C14 C 0.67500(10) 0.2451(2) 0.68295(12) 0.0597 1.0000 Uani . .
C15 C 0.66605(10) 0.1293(2) 0.69756(11) 0.0603 1.0000 Uani . .
C16 C 0.61540(10) 0.0627(2) 0.64699(11) 0.0549 1.0000 Uani . .
C17 C 0.52958(11) 0.2740(2) 0.49340(13) 0.0692 1.0000 Uani . .
C18 C 0.73041(12) 0.3179(3) 0.73841(15) 0.0798 1.0000 Uani . .
C19 C 0.60390(13) -0.0617(2) 0.66271(13) 0.0722 1.0000 Uani . .
Br2 Br 0.797343(10) 0.04941(2) 0.645187(11) 0.0589 1.0000 Uani . .
N21 N 0.72842(8) 0.16494(18) 0.56597(10) 0.0587 1.0000 Uani . .
C22 C 0.67534(11) 0.1162(2) 0.50895(13) 0.0696 1.0000 Uani . .
C23 C 0.63165(12) 0.1906(3) 0.45434(14) 0.0714 1.0000 Uani . .
C24 C 0.64075(11) 0.3137(2) 0.45595(13) 0.0657 1.0000 Uani . .
C25 C 0.69537(12) 0.3591(2) 0.51495(14) 0.0663 1.0000 Uani . .
C26 C 0.73884(11) 0.2853(2) 0.56986(12) 0.0603 1.0000 Uani . .
C27 C 0.66596(16) -0.0166(3) 0.5073(2) 0.1144 1.0000 Uani . .
C28 C 0.59284(14) 0.3935(3) 0.39590(16) 0.0835 1.0000 Uani . .
C29 C 0.79737(13) 0.3358(3) 0.63467(15) 0.0802 1.0000 Uani . .
N31 N 0.87053(8) -0.06687(18) 0.72366(10) 0.0570 1.0000 Uani . .
C32 C 0.91218(11) -0.0253(2) 0.79080(12) 0.0617 1.0000 Uani . .
C33 C 0.96185(11) -0.0953(3) 0.83986(12) 0.0661 1.0000 Uani . .
C34 C 0.97057(10) -0.2085(3) 0.82234(13) 0.0652 1.0000 Uani . .
C35 C 0.92680(11) -0.2486(2) 0.75329(13) 0.0660 1.0000 Uani . .
C36 C 0.87681(10) -0.1782(2) 0.70465(12) 0.0616 1.0000 Uani . .
C37 C 0.90232(14) 0.0975(3) 0.80954(15) 0.0868 1.0000 Uani . .
C38 C 1.02536(13) -0.2854(3) 0.87576(16) 0.0858 1.0000 Uani . .
C39 C 0.82838(13) -0.2223(3) 0.63011(15) 0.0824 1.0000 Uani . .
Cl1 Cl 0.65410(3) 0.64028(5) 0.56560(3) 0.0634 1.0000 Uani . .
O11 O 0.64043(14) 0.7519(2) 0.58276(15) 0.1093 1.0000 Uani . .
O12 O 0.60044(10) 0.5662(2) 0.52651(13) 0.0936 1.0000 Uani . .
O13 O 0.67384(12) 0.6623(2) 0.52265(13) 0.0963 1.0000 Uani . .
O14 O 0.70082(12) 0.5765(2) 0.62811(12) 0.1039 1.0000 Uani . .
Cl2 Cl 0.5000 0.09892(10) 0.2500 0.0884 1.0000 Uani S T
H231 H 0.5953 0.1558 0.4159 0.0854 1.0000 Uiso R .
H251 H 0.7037 0.4400 0.5178 0.0782 1.0000 Uiso R .
H271 H 0.6688 -0.0402 0.5476 0.1705 1.0000 Uiso R .
H272 H 0.6970 -0.0583 0.5082 0.1705 1.0000 Uiso R .
H273 H 0.6270 -0.0374 0.4658 0.1708 1.0000 Uiso R .
H281 H 0.6006 0.4748 0.4094 0.1256 1.0000 Uiso R .
H282 H 0.5927 0.3826 0.3556 0.1247 1.0000 Uiso R .
H283 H 0.5543 0.3711 0.3829 0.1249 1.0000 Uiso R .
H291 H 0.8007 0.3127 0.6757 0.1195 1.0000 Uiso R .
H292 H 0.8317 0.3037 0.6385 0.1196 1.0000 Uiso R .
H293 H 0.7978 0.4219 0.6326 0.1202 1.0000 Uiso R .
H331 H 0.9912 -0.0679 0.8867 0.0794 1.0000 Uiso R .
H351 H 0.9314 -0.3238 0.7396 0.0787 1.0000 Uiso R .
H371 H 0.8610 0.1030 0.7940 0.1297 1.0000 Uiso R .
H372 H 0.9097 0.1601 0.7872 0.1294 1.0000 Uiso R .
H373 H 0.9296 0.1055 0.8593 0.1296 1.0000 Uiso R .
H381 H 1.0283 -0.2956 0.9175 0.1290 1.0000 Uiso R .
H382 H 1.0617 -0.2488 0.8884 0.1291 1.0000 Uiso R .
H383 H 1.0227 -0.3633 0.8568 0.1291 1.0000 Uiso R .
H391 H 0.7893 -0.2208 0.6210 0.1224 1.0000 Uiso R .
H392 H 0.8257 -0.1737 0.5943 0.1226 1.0000 Uiso R .
H393 H 0.8368 -0.3040 0.6245 0.1226 1.0000 Uiso R .
H131 H 0.6341 0.3698 0.6030 0.0706 1.0000 Uiso R .
H151 H 0.6952 0.0958 0.7429 0.0720 1.0000 Uiso R .
H171 H 0.5414 0.3562 0.4928 0.1043 1.0000 Uiso R .
H172 H 0.5253 0.2265 0.4555 0.1030 1.0000 Uiso R .
H173 H 0.4908 0.2733 0.4859 0.1029 1.0000 Uiso R .
H181 H 0.7296 0.3320 0.7770 0.1207 1.0000 Uiso R .
H182 H 0.7310 0.3936 0.7197 0.1196 1.0000 Uiso R .
H183 H 0.7670 0.2755 0.7550 0.1199 1.0000 Uiso R .
H191 H 0.5646 -0.0646 0.6536 0.1074 1.0000 Uiso R .
H192 H 0.6044 -0.1199 0.6322 0.1079 1.0000 Uiso R .
H193 H 0.6353 -0.0804 0.7115 0.1074 1.0000 Uiso R .
O21 O 0.4834(2) 0.1684(6) 0.2823(3) 0.2340 1.0000 Uani . .
O22 O 0.4490(2) 0.0271(3) 0.20049(18) 0.1818 1.0000 Uani . .

loop_
_atom_site_aniso_label
_atom_site_aniso_U_11
_atom_site_aniso_U_22
_atom_site_aniso_U_33
_atom_site_aniso_U_23
_atom_site_aniso_U_13
_atom_site_aniso_U_12
Br1 0.04818(15) 0.05629(17) 0.04482(15) 0.00866(11) 0.02578(12) 0.00732(11)
N11 0.0450(8) 0.0560(9) 0.0450(8) 0.0076(7) 0.0241(7) 0.0054(7)
C12 0.0483(10) 0.0635(12) 0.0504(10) 0.0109(9) 0.0287(8) 0.0055(9)
C13 0.0525(10) 0.0645(13) 0.0593(11) 0.0070(10) 0.0325(9) -0.0002(9)
C14 0.0470(10) 0.0736(14) 0.0562(11) -0.0003(10) 0.0300(9) 0.0017(9)
C15 0.0501(10) 0.0716(13) 0.0474(10) 0.0073(9) 0.0233(8) 0.0101(10)
C16 0.0514(10) 0.0600(12) 0.0461(10) 0.0093(8) 0.0257(8) 0.0109(9)
C17 0.0583(12) 0.0704(14) 0.0601(12) 0.0227(11) 0.0259(10) 0.0028(11)
C18 0.0571(13) 0.096(2) 0.0688(15) -0.0066(14) 0.0287(11) -0.0126(13)
C19 0.0758(15) 0.0629(14) 0.0513(11) 0.0159(10) 0.0245(11) 0.0069(11)
Br2 0.05296(13) 0.06755(16) 0.05294(13) -0.00516(9) 0.03036(11) -0.00393(9)
N21 0.0535(9) 0.0626(10) 0.0538(9) -0.0049(8) 0.0291(8) -0.0016(8)
C22 0.0579(12) 0.0692(14) 0.0628(13) -0.0052(11) 0.0266(10) -0.0059(11)
C23 0.0585(12) 0.0778(16) 0.0601(12) -0.0034(11) 0.0266(10) -0.0023(11)
C24 0.0661(13) 0.0749(15) 0.0627(12) 0.0025(11) 0.0424(11) 0.0101(11)
C25 0.0723(14) 0.0610(13) 0.0728(14) -0.0069(11) 0.0476(12) 0.0026(11)
C26 0.0610(12) 0.0659(13) 0.0586(11) -0.0124(10) 0.0387(10) -0.0030(10)
C27 0.081(2) 0.0736(18) 0.101(2) -0.0031(17) 0.0092(18) -0.0204(16)
C28 0.0757(16) 0.093(2) 0.0796(17) 0.0175(15) 0.0459(14) 0.0191(15)
C29 0.0763(16) 0.0764(17) 0.0726(15) -0.0222(13) 0.0370(13) -0.0128(13)
N31 0.0484(8) 0.0648(11) 0.0503(9) -0.0055(8) 0.0260(7) -0.0040(7)
C32 0.0553(11) 0.0701(13) 0.0528(11) -0.0075(10) 0.0291(10) -0.0084(10)
C33 0.0529(11) 0.0814(16) 0.0520(11) -0.0060(11) 0.0254(9) -0.0084(11)
C34 0.0507(11) 0.0811(16) 0.0611(12) 0.0049(11) 0.0325(10) -0.0013(10)
C35 0.0605(12) 0.0685(14) 0.0682(13) -0.0045(11) 0.0385(11) 0.0010(10)
C36 0.0538(11) 0.0699(13) 0.0576(11) -0.0072(10) 0.0318(10) -0.0051(10)
C37 0.0834(18) 0.0840(19) 0.0609(14) -0.0195(13) 0.0268(13) 0.0013(15)
C38 0.0613(14) 0.105(2) 0.0767(16) 0.0136(16) 0.0341(13) 0.0147(15)
C39 0.0739(16) 0.0812(17) 0.0653(14) -0.0216(13) 0.0281(12) -0.0030(13)
Cl1 0.0657(3) 0.0551(3) 0.0601(3) -0.0009(2) 0.0332(2) -0.0012(2)
O11 0.147(2) 0.0721(13) 0.1174(19) -0.0082(13) 0.0845(18) 0.0147(14)
O12 0.0738(12) 0.0848(14) 0.0930(14) 0.0020(11) 0.0352(11) -0.0166(10)
O13 0.1114(17) 0.0956(15) 0.1066(16) 0.0033(13) 0.0789(15) -0.0045(13)
O14 0.0939(15) 0.0940(15) 0.0695(12) 0.0139(11) 0.0209(11) 0.0090(12)
Cl2 0.1038(7) 0.0717(5) 0.0700(5) 0.0000 0.0423(5) 0.0000
O21 0.182(4) 0.304(7) 0.279(6) -0.157(5) 0.172(4) -0.068(4)
O22 0.185(4) 0.110(2) 0.108(2) -0.0019(18) 0.014(2) -0.023(2)

loop_
_atom_type_symbol
_atom_type_scat_dispersion_real
_atom_type_scat_dispersion_imag
_atom_type_scat_Cromer_Mann_a1
_atom_type_scat_Cromer_Mann_b1
_atom_type_scat_Cromer_Mann_a2
_atom_type_scat_Cromer_Mann_b2
_atom_type_scat_Cromer_Mann_a3
_atom_type_scat_Cromer_Mann_b3
_atom_type_scat_Cromer_Mann_a4
_atom_type_scat_Cromer_Mann_b4
_atom_type_scat_Cromer_Mann_c
_atom_type_scat_source
Br -0.6763 1.2805 17.1789 2.1723 5.2358 16.5796 5.6377 0.2609 3.9851 41.4328 2.9557 'International Tables Vol C 4.2.6.8 and 6.1.1.4'
N 0.0311 0.0180 12.2126 0.0057 3.1322 9.8933 2.0125 28.9975 1.1663 0.5826 -11.5290 'International Tables Vol C 4.2.6.8 and 6.1.1.4'
C 0.0181 0.0091 2.3100 20.8439 1.0200 10.2075 1.5886 0.5687 0.8650 51.6512 0.2156 'International Tables Vol C 4.2.6.8 and 6.1.1.4'
H 0.0000 0.0000 0.4930 10.5109 0.3229 26.1257 0.1402 3.1424 0.0408 57.7998 0.0030 'International Tables Vol C 4.2.6.8 and 6.1.1.4'
Cl 0.3639 0.7018 11.4604 0.0104 7.1964 1.1662 6.2556 18.5194 1.6455 47.7784 -9.5574 'International Tables Vol C 4.2.6.8 and 6.1.1.4'
O 0.0492 0.0322 3.0485 13.2771 2.2868 5.7011 1.5463 0.3239 0.8670 32.9089 0.2508 'International Tables Vol C 4.2.6.8 and 6.1.1.4'

loop_
_geom_angle_atom_site_label_1
_geom_angle_site_symmetry_1
_geom_angle_atom_site_label_2
_geom_angle_atom_site_label_3
_geom_angle_site_symmetry_3
_geom_angle
_geom_angle_publ_flag
N11 2_656 Br1 N11 . 179.995 yes
Br1 . N11 C12 . 119.28(13) yes
Br1 . N11 C16 . 119.77(15) yes
C12 . N11 C16 . 120.85(19) yes
N11 . C12 C13 . 119.69(19) yes
N11 . C12 C17 . 118.6(2) yes
C13 . C12 C17 . 121.7(2) yes
C12 . C13 C14 . 121.0(2) yes
C12 . C13 H131 . 118.2 no
C14 . C13 H131 . 120.8 no
C13 . C14 C15 . 117.3(2) yes
C13 . C14 C18 . 121.6(2) yes
C15 . C14 C18 . 121.0(2) yes
C14 . C15 C16 . 121.1(2) yes
C14 . C15 H151 . 119.4 no
C16 . C15 H151 . 119.5 no
C15 . C16 N11 . 119.9(2) yes
C15 . C16 C19 . 121.81(19) yes
N11 . C16 C19 . 118.3(2) yes
C12 . C17 H171 . 106.4 no
C12 . C17 H172 . 111.0 no
H171 . C17 H172 . 110.2 no
C12 . C17 H173 . 110.6 no
H171 . C17 H173 . 110.3 no
H172 . C17 H173 . 108.4 no
C14 . C18 H181 . 109.4 no
C14 . C18 H182 . 111.0 no
H181 . C18 H182 . 108.6 no
C14 . C18 H183 . 110.5 no
H181 . C18 H183 . 108.7 no
H182 . C18 H183 . 108.6 no
C16 . C19 H191 . 110.3 no
C16 . C19 H192 . 108.9 no
H191 . C19 H192 . 109.1 no
C16 . C19 H193 . 109.0 no
H191 . C19 H193 . 109.3 no
H192 . C19 H193 . 110.2 no
N21 . Br2 N31 . 176.76(7) yes
Br2 . N21 C22 . 119.01(17) yes
Br2 . N21 C26 . 119.97(15) yes
C22 . N21 C26 . 120.9(2) yes
N21 . C22 C23 . 119.4(2) yes
N21 . C22 C27 . 118.9(2) yes
C23 . C22 C27 . 121.8(2) yes
C22 . C23 C24 . 121.6(2) yes
C22 . C23 H231 . 118.3 no
C24 . C23 H231 . 120.2 no
C23 . C24 C25 . 117.0(2) yes
C23 . C24 C28 . 120.9(3) yes
C25 . C24 C28 . 122.1(3) yes
C24 . C25 C26 . 121.6(2) yes
C24 . C25 H251 . 120.0 no
C26 . C25 H251 . 118.4 no
C25 . C26 N21 . 119.6(2) yes
C25 . C26 C29 . 121.3(2) yes
N21 . C26 C29 . 119.1(2) yes
C22 . C27 H271 . 109.8 no
C22 . C27 H272 . 110.0 no
H271 . C27 H272 . 108.2 no
C22 . C27 H273 . 109.8 no
H271 . C27 H273 . 109.4 no
H272 . C27 H273 . 109.7 no
C24 . C28 H281 . 110.8 no
C24 . C28 H282 . 109.9 no
H281 . C28 H282 . 108.9 no
C24 . C28 H283 . 108.7 no
H281 . C28 H283 . 110.2 no
H282 . C28 H283 . 108.3 no
C26 . C29 H291 . 108.9 no
C26 . C29 H292 . 109.8 no
H291 . C29 H292 . 108.7 no
C26 . C29 H293 . 111.0 no
H291 . C29 H293 . 108.8 no
H292 . C29 H293 . 109.6 no
Br2 . N31 C32 . 119.37(17) yes
Br2 . N31 C36 . 119.83(15) yes
C32 . N31 C36 . 120.7(2) yes
N31 . C32 C33 . 119.8(2) yes
N31 . C32 C37 . 118.5(2) yes
C33 . C32 C37 . 121.6(2) yes
C32 . C33 C34 . 121.4(2) yes
C32 . C33 H331 . 121.0 no
C34 . C33 H331 . 117.6 no
C33 . C34 C35 . 117.3(2) yes
C33 . C34 C38 . 121.6(2) yes
C35 . C34 C38 . 121.1(3) yes
C34 . C35 C36 . 120.9(2) yes
C34 . C35 H351 . 119.6 no
C36 . C35 H351 . 119.5 no
C35 . C36 N31 . 119.9(2) yes
C35 . C36 C39 . 121.2(2) yes
N31 . C36 C39 . 118.9(2) yes
C32 . C37 H371 . 109.0 no
C32 . C37 H372 . 110.7 no
H371 . C37 H372 . 109.6 no
C32 . C37 H373 . 107.7 no
H371 . C37 H373 . 109.7 no
H372 . C37 H373 . 110.1 no
C34 . C38 H381 . 110.7 no
C34 . C38 H382 . 110.3 no
H381 . C38 H382 . 108.4 no
C34 . C38 H383 . 111.3 no
H381 . C38 H383 . 108.4 no
H382 . C38 H383 . 107.7 no
C36 . C39 H391 . 109.4 no
C36 . C39 H392 . 112.8 no
H391 . C39 H392 . 108.1 no
C36 . C39 H393 . 110.6 no
H391 . C39 H393 . 108.4 no
H392 . C39 H393 . 107.5 no
O11 . Cl1 O12 . 109.85(17) yes
O11 . Cl1 O13 . 109.38(16) yes
O12 . Cl1 O13 . 108.72(16) yes
O11 . Cl1 O14 . 111.22(16) yes
O12 . Cl1 O14 . 108.18(15) yes
O13 . Cl1 O14 . 109.44(17) yes
O22 6_655 Cl2 O21 6_655 106.9(3) yes
O22 6_655 Cl2 O21 . 111.0(3) yes
O21 6_655 Cl2 O21 . 110.0(6) yes
O22 6_655 Cl2 O22 . 111.0(3) yes
O21 6_655 Cl2 O22 . 111.0(3) yes
O21 . Cl2 O22 . 106.9(3) yes

loop_
_geom_bond_atom_site_label_1
_geom_bond_atom_site_label_2
_geom_bond_site_symmetry_2
_geom_bond_distance
_geom_bond_publ_flag
Br1 N11 2_656 2.1248(17) yes
Br1 N11 . 2.1248(17) yes
N11 C12 . 1.353(3) yes
N11 C16 . 1.355(2) yes
C12 C13 . 1.379(3) yes
C12 C17 . 1.500(3) yes
C13 C14 . 1.387(3) yes
C13 H131 . 0.943 no
C14 C15 . 1.385(4) yes
C14 C18 . 1.501(3) yes
C15 C16 . 1.372(3) yes
C15 H151 . 0.939 no
C16 C19 . 1.506(3) yes
C17 H171 . 0.968 no
C17 H172 . 0.981 no
C17 H173 . 0.962 no
C18 H181 . 0.936 no
C18 H182 . 0.951 no
C18 H183 . 0.948 no
C19 H191 . 0.960 no
C19 H192 . 0.972 no
C19 H193 . 0.953 no
Br2 N21 . 2.1000(19) yes
Br2 N31 . 2.1443(19) yes
N21 C22 . 1.357(3) yes
N21 C26 . 1.352(3) yes
C22 C23 . 1.379(4) yes
C22 C27 . 1.486(4) yes
C23 C24 . 1.380(4) yes
C23 H231 . 0.930 no
C24 C25 . 1.379(4) yes
C24 C28 . 1.502(4) yes
C25 C26 . 1.376(4) yes
C25 H251 . 0.915 no
C26 C29 . 1.499(3) yes
C27 H271 . 0.944 no
C27 H272 . 0.952 no
C27 H273 . 0.939 no
C28 H281 . 0.934 no
C28 H282 . 0.956 no
C28 H283 . 0.935 no
C29 H291 . 0.952 no
C29 H292 . 0.955 no
C29 H293 . 0.954 no
N31 C32 . 1.354(3) yes
N31 C36 . 1.356(3) yes
C32 C33 . 1.371(4) yes
C32 C37 . 1.501(4) yes
C33 C34 . 1.383(4) yes
C33 H331 . 0.941 no
C34 C35 . 1.386(3) yes
C34 C38 . 1.506(4) yes
C35 C36 . 1.375(3) yes
C35 H351 . 0.927 no
C36 C39 . 1.505(3) yes
C37 H371 . 0.954 no
C37 H372 . 0.962 no
C37 H373 . 0.938 no
C38 H381 . 0.946 no
C38 H382 . 0.939 no
C38 H383 . 0.952 no
C39 H391 . 0.951 no
C39 H392 . 0.966 no
C39 H393 . 0.961 no
Cl1 O11 . 1.417(2) yes
Cl1 O12 . 1.426(2) yes
Cl1 O13 . 1.427(2) yes
Cl1 O14 . 1.422(2) yes
Cl2 O22 6_655 1.402(3) yes
Cl2 O21 6_655 1.339(4) yes
Cl2 O21 . 1.339(4) yes
Cl2 O22 . 1.402(3) yes

loop_
_geom_hbond_atom_site_label_D
_geom_hbond_atom_site_label_H
_geom_hbond_atom_site_label_A
_geom_hbond_site_symmetry_A
_geom_hbond_angle_DHA
_geom_hbond_distance_DH
_geom_hbond_distance_HA
_geom_hbond_distance_DA
_geom_hbond_publ_flag
C35 H351 O22 7_545 177 0.93 2.58 3.509(4) yes
C19 H192 O11 1_545 161 0.97 2.39 3.327(4) yes
